data_7015214
loop_
_publ_author_name
'Li, Hao'
'Han, Ying-Feng'
'Jin, Guo-Xin'

_publ_section_title
;
 Bis-imine-cyclometalated macrocycles: synthesis, characterization and
 observation of solution behaviour.
;
_journal_issue 18
_journal_name_full 'Dalton transactions (Cambridge, England : 2003)'
_journal_page_first 4982
_journal_page_last 4993
_journal_paper_doi 10.1039/c0dt01377c
_journal_volume 40
_journal_year 2011
_chemical_formula_sum 'C44 H52 Cl6 Ir2 N2 O2'
_chemical_formula_weight 1237.98
_chemical_name_systematic
;
?
;
_space_group_IT_number 14
_symmetry_cell_setting monoclinic
_symmetry_space_group_name_Hall '-P 2ybc'
_symmetry_space_group_name_H-M 'P 1 21/c 1'
_atom_sites_solution_hydrogens geom
_atom_sites_solution_primary direct
_atom_sites_solution_secondary difmap
_audit_creation_method SHELXL-97
_cell_angle_alpha 90.00
_cell_angle_beta 105.319(6)
_cell_angle_gamma 90.00
_cell_formula_units_Z 2
_cell_length_a 16.338(7)
_cell_length_b 10.244(5)
_cell_length_c 13.969(6)
_cell_measurement_reflns_used 885
_cell_measurement_temperature 293(2)
_cell_measurement_theta_max 25.632
_cell_measurement_theta_min 2.372
_cell_volume 2254.9(18)
_computing_cell_refinement 'Bruker SMART'
_computing_data_collection 'Bruker SMART'
_computing_data_reduction 'Bruker SHELXTL'
_computing_molecular_graphics 'Bruker SHELXTL'
_computing_publication_material 'Bruker SHELXTL'
_computing_structure_refinement 'SHELXL-97 (Sheldrick, 1997)'
_computing_structure_solution 'SHELXS-97 (Sheldrick, 1990)'
_diffrn_ambient_temperature 293(2)
_diffrn_measured_fraction_theta_full 0.979
_diffrn_measured_fraction_theta_max 0.979
_diffrn_measurement_device_type 'CCD area detector'
_diffrn_measurement_method muti-scan
_diffrn_radiation_monochromator graphite
_diffrn_radiation_source 'fine-focus sealed tube'
_diffrn_radiation_type MoK\a
_diffrn_radiation_wavelength 0.71073
_diffrn_reflns_av_R_equivalents 0.0500
_diffrn_reflns_av_sigmaI/netI 0.0713
_diffrn_reflns_limit_h_max 20
_diffrn_reflns_limit_h_min -20
_diffrn_reflns_limit_k_max 13
_diffrn_reflns_limit_k_min -7
_diffrn_reflns_limit_l_max 17
_diffrn_reflns_limit_l_min -17
_diffrn_reflns_number 10451
_diffrn_reflns_theta_full 27.01
_diffrn_reflns_theta_max 27.01
_diffrn_reflns_theta_min 2.37
_diffrn_standards_decay_% 8.71
_exptl_absorpt_coefficient_mu 6.289
_exptl_absorpt_correction_T_max 0.6331
_exptl_absorpt_correction_T_min 0.5191
_exptl_absorpt_correction_type multi-scan
_exptl_absorpt_process_details sadabs
_exptl_crystal_colour red
_exptl_crystal_density_diffrn 1.823
_exptl_crystal_density_method 'not measured'
_exptl_crystal_description prism
_exptl_crystal_F_000 1204
_exptl_crystal_size_max 0.12
_exptl_crystal_size_mid 0.10
_exptl_crystal_size_min 0.08
_refine_diff_density_max 1.934
_refine_diff_density_min -1.464
_refine_diff_density_rms 0.150
_refine_ls_extinction_method none
_refine_ls_goodness_of_fit_ref 0.897
_refine_ls_hydrogen_treatment constr
_refine_ls_matrix_type full
_refine_ls_number_parameters 259
_refine_ls_number_reflns 4818
_refine_ls_number_restraints 0
_refine_ls_restrained_S_all 0.897
_refine_ls_R_factor_all 0.0506
_refine_ls_R_factor_gt 0.0345
_refine_ls_shift/su_max 0.001
_refine_ls_shift/su_mean 0.000
_refine_ls_structure_factor_coef Fsqd
_refine_ls_weighting_details 'calc w=1/[\s^2^(Fo^2^)+(0.0274P)^2^+0.0000P] where P=(Fo^2^+2Fc^2^)/3'
_refine_ls_weighting_scheme calc
_refine_ls_wR_factor_gt 0.0694
_refine_ls_wR_factor_ref 0.0723
_reflns_number_gt 3551
_reflns_number_total 4818
_reflns_threshold_expression >2sigma(I)
_cod_data_source_file c0dt01377c.txt
_cod_data_source_block Complex_3b
_cod_depositor_comments
;
The following automatic conversions were performed:
'_symmetry_cell_setting' value 'Monoclinic' changed to 'monoclinic'
according to '/home/saulius/struct/CIF-dictionaries/cif_core.dic'
dictionary named 'cif_core.dic' version 2.4.1 from 2010-06-29.

Automatic conversion script
Id: cif_fix_enum 1555 2011-01-17 13:19:09Z saulius 
;
_cod_original_cell_volume 2255.0(18)
_cod_original_sg_symbol_H-M P2(1)/c
_cod_database_code 7015214

loop_
_symmetry_equiv_pos_as_xyz
'x, y, z'
'-x, y+1/2, -z+1/2'
'-x, -y, -z'
'x, -y-1/2, z-1/2'

loop_
_atom_site_label
_atom_site_type_symbol
_atom_site_fract_x
_atom_site_fract_y
_atom_site_fract_z
_atom_site_U_iso_or_equiv
_atom_site_adp_type
_atom_site_occupancy
_atom_site_symmetry_multiplicity
_atom_site_calc_flag
_atom_site_refinement_flags
_atom_site_disorder_assembly
_atom_site_disorder_group
Ir1 Ir 0.280898(13) -0.02268(2) 0.412751(16) 0.02681(8) Uani 1 1 d . . .
Cl1 Cl 0.29914(10) 0.02103(15) 0.25169(10) 0.0408(4) Uani 1 1 d . . .
C1 C 0.4665(3) -0.1233(5) 0.4734(4) 0.0315(13) Uani 1 1 d . . .
H1 H 0.4461 -0.2069 0.4550 0.038 Uiso 1 1 calc R . .
C2 C 0.4099(3) -0.0207(5) 0.4643(4) 0.0260(12) Uani 1 1 d . . .
C3 C 0.4457(3) 0.1031(5) 0.4901(4) 0.0243(12) Uani 1 1 d . . .
C4 C 0.3846(3) 0.2067(5) 0.4771(4) 0.0309(13) Uani 1 1 d . . .
H4 H 0.4011 0.2927 0.4926 0.037 Uiso 1 1 calc R . .
C5 C 0.2419(3) 0.2721(5) 0.4306(4) 0.0296(13) Uani 1 1 d . . .
N1 N 0.3052(3) 0.1750(4) 0.4426(3) 0.0299(11) Uani 1 1 d . . .
C6 C 0.1843(3) 0.2883(6) 0.3382(4) 0.0375(15) Uani 1 1 d . . .
H6 H 0.1884 0.2362 0.2851 0.045 Uiso 1 1 calc R . .
C7 C 0.1213(4) 0.3815(6) 0.3249(5) 0.0418(15) Uani 1 1 d . . .
H7 H 0.0833 0.3925 0.2630 0.050 Uiso 1 1 calc R . .
C8 C 0.1148(4) 0.4586(6) 0.4039(5) 0.0384(15) Uani 1 1 d . . .
C9 C 0.1713(4) 0.4425(6) 0.4969(5) 0.0413(15) Uani 1 1 d . . .
H9 H 0.1666 0.4934 0.5503 0.050 Uiso 1 1 calc R . .
C10 C 0.2347(4) 0.3493(6) 0.5086(4) 0.0398(15) Uani 1 1 d . . .
H10 H 0.2731 0.3387 0.5704 0.048 Uiso 1 1 calc R . .
O1 O 0.0505(3) 0.5494(4) 0.3827(3) 0.0550(13) Uani 1 1 d . . .
C11 C 0.0456(4) 0.6421(6) 0.4566(5) 0.058(2) Uani 1 1 d . . .
H11A H 0.0362 0.5975 0.5132 0.088 Uiso 1 1 calc R . .
H11B H -0.0005 0.7011 0.4305 0.088 Uiso 1 1 calc R . .
H11C H 0.0978 0.6902 0.4762 0.088 Uiso 1 1 calc R . .
C12 C 0.2412(4) -0.2240(5) 0.4089(4) 0.0350(14) Uani 1 1 d . . .
C13 C 0.1680(4) -0.1501(6) 0.3520(4) 0.0365(14) Uani 1 1 d . . .
C14 C 0.1452(4) -0.0586(6) 0.4154(5) 0.0390(15) Uani 1 1 d . . .
C15 C 0.2035(3) -0.0711(6) 0.5104(4) 0.0351(14) Uani 1 1 d . . .
C16 C 0.2610(4) -0.1764(6) 0.5093(4) 0.0384(15) Uani 1 1 d . . .
C17 C 0.2812(4) -0.3365(6) 0.3709(5) 0.0545(19) Uani 1 1 d . . .
H17A H 0.3253 -0.3726 0.4239 0.082 Uiso 1 1 calc R . .
H17B H 0.3050 -0.3073 0.3187 0.082 Uiso 1 1 calc R . .
H17C H 0.2391 -0.4021 0.3456 0.082 Uiso 1 1 calc R . .
C18 C 0.1245(4) -0.1731(7) 0.2440(4) 0.058(2) Uani 1 1 d . . .
H18A H 0.0849 -0.2439 0.2381 0.086 Uiso 1 1 calc R . .
H18B H 0.1661 -0.1946 0.2091 0.086 Uiso 1 1 calc R . .
H18C H 0.0947 -0.0955 0.2159 0.086 Uiso 1 1 calc R . .
C19 C 0.0693(4) 0.0315(7) 0.3889(5) 0.0527(18) Uani 1 1 d . . .
H19A H 0.0549 0.0499 0.3191 0.079 Uiso 1 1 calc R . .
H19B H 0.0827 0.1115 0.4255 0.079 Uiso 1 1 calc R . .
H19C H 0.0220 -0.0097 0.4054 0.079 Uiso 1 1 calc R . .
C20 C 0.1980(4) 0.0047(7) 0.6011(5) 0.056(2) Uani 1 1 d . . .
H20A H 0.1584 -0.0371 0.6311 0.084 Uiso 1 1 calc R . .
H20B H 0.1792 0.0920 0.5820 0.084 Uiso 1 1 calc R . .
H20C H 0.2529 0.0076 0.6477 0.084 Uiso 1 1 calc R . .
C21 C 0.3239(4) -0.2337(7) 0.5944(4) 0.0515(18) Uani 1 1 d . . .
H21A H 0.3432 -0.1681 0.6444 0.077 Uiso 1 1 calc R . .
H21B H 0.3712 -0.2661 0.5729 0.077 Uiso 1 1 calc R . .
H21C H 0.2983 -0.3041 0.6214 0.077 Uiso 1 1 calc R . .
C22 C 0.5108(5) 0.9438(8) 0.2436(6) 0.076(2) Uani 1 1 d . . .
H22A H 0.4561 0.9173 0.2518 0.091 Uiso 1 1 calc R . .
H22B H 0.5347 1.0087 0.2938 0.091 Uiso 1 1 calc R . .
Cl2 Cl 0.57787(19) 0.8097(3) 0.25736(17) 0.1156(10) Uani 1 1 d . . .
Cl3 Cl 0.4985(2) 1.0098(3) 0.1262(2) 0.1276(12) Uani 1 1 d . . .

loop_
_atom_site_aniso_label
_atom_site_aniso_U_11
_atom_site_aniso_U_22
_atom_site_aniso_U_33
_atom_site_aniso_U_23
_atom_site_aniso_U_13
_atom_site_aniso_U_12
Ir1 0.02185(11) 0.03051(13) 0.02747(12) 0.00055(10) 0.00544(8) -0.00272(10)
Cl1 0.0440(9) 0.0489(9) 0.0312(8) 0.0003(7) 0.0132(7) -0.0051(7)
C1 0.030(3) 0.028(3) 0.035(3) -0.003(2) 0.007(3) -0.012(3)
C2 0.022(3) 0.033(3) 0.024(3) 0.004(2) 0.008(2) -0.001(2)
C3 0.025(3) 0.022(3) 0.026(3) 0.001(2) 0.007(2) 0.002(2)
C4 0.029(3) 0.028(3) 0.037(3) -0.005(2) 0.011(3) -0.003(2)
C5 0.025(3) 0.031(3) 0.032(3) -0.001(2) 0.007(3) -0.004(2)
N1 0.028(3) 0.031(3) 0.030(3) 0.007(2) 0.008(2) 0.009(2)
C6 0.030(3) 0.043(4) 0.037(4) -0.002(3) 0.005(3) 0.003(3)
C7 0.032(3) 0.047(4) 0.040(4) 0.004(3) -0.001(3) 0.005(3)
C8 0.027(3) 0.040(4) 0.049(4) 0.003(3) 0.012(3) 0.006(3)
C9 0.037(4) 0.042(4) 0.047(4) -0.003(3) 0.015(3) 0.002(3)
C10 0.039(4) 0.045(4) 0.030(3) -0.002(3) -0.001(3) 0.006(3)
O1 0.044(3) 0.051(3) 0.068(3) 0.000(2) 0.012(2) 0.018(2)
C11 0.050(4) 0.036(4) 0.095(6) 0.002(4) 0.028(4) 0.003(3)
C12 0.035(3) 0.026(3) 0.048(4) 0.000(3) 0.018(3) -0.011(3)
C13 0.035(3) 0.032(4) 0.042(4) -0.002(3) 0.010(3) -0.014(3)
C14 0.028(3) 0.042(4) 0.048(4) 0.006(3) 0.013(3) -0.011(3)
C15 0.031(3) 0.039(4) 0.038(3) 0.008(3) 0.014(3) -0.003(3)
C16 0.032(3) 0.042(4) 0.042(4) 0.012(3) 0.010(3) -0.010(3)
C17 0.058(5) 0.031(4) 0.078(5) -0.009(3) 0.025(4) -0.009(3)
C18 0.044(4) 0.069(5) 0.053(5) -0.011(4) 0.002(4) -0.013(4)
C19 0.029(3) 0.064(5) 0.066(5) 0.008(4) 0.015(3) 0.004(3)
C20 0.059(5) 0.066(5) 0.049(4) 0.010(3) 0.026(4) 0.000(4)
C21 0.046(4) 0.055(5) 0.056(4) 0.020(3) 0.018(4) 0.003(3)
C22 0.073(6) 0.079(6) 0.073(6) -0.001(5) 0.016(5) 0.011(5)
Cl2 0.146(3) 0.121(2) 0.0790(17) 0.0165(15) 0.0273(16) 0.0654(19)
Cl3 0.144(3) 0.118(2) 0.141(3) 0.074(2) 0.072(2) 0.0426(19)

loop_
_atom_type_symbol
_atom_type_description
_atom_type_scat_dispersion_real
_atom_type_scat_dispersion_imag
_atom_type_scat_source
C C 0.0033 0.0016 'International Tables Vol C Tables 4.2.6.8 and 6.1.1.4'
H H 0.0000 0.0000 'International Tables Vol C Tables 4.2.6.8 and 6.1.1.4'
N N 0.0061 0.0033 'International Tables Vol C Tables 4.2.6.8 and 6.1.1.4'
O O 0.0106 0.0060 'International Tables Vol C Tables 4.2.6.8 and 6.1.1.4'
Cl Cl 0.1484 0.1585 'International Tables Vol C Tables 4.2.6.8 and 6.1.1.4'
Ir Ir -1.4442 7.9887 'International Tables Vol C Tables 4.2.6.8 and 6.1.1.4'

loop_
_geom_angle_atom_site_label_1
_geom_angle_atom_site_label_2
_geom_angle_atom_site_label_3
_geom_angle
_geom_angle_site_symmetry_1
_geom_angle_site_symmetry_3
_geom_angle_publ_flag
C2 Ir1 N1 78.16(19) . . ?
C2 Ir1 C15 120.3(2) . . ?
N1 Ir1 C15 102.2(2) . . ?
C2 Ir1 C16 95.7(2) . . ?
N1 Ir1 C16 129.6(2) . . ?
C15 Ir1 C16 38.9(2) . . ?
C2 Ir1 C12 107.1(2) . . ?
N1 Ir1 C12 166.8(2) . . ?
C15 Ir1 C12 64.6(2) . . ?
C16 Ir1 C12 39.0(2) . . ?
C2 Ir1 C13 144.3(2) . . ?
N1 Ir1 C13 137.5(2) . . ?
C15 Ir1 C13 62.7(2) . . ?
C16 Ir1 C13 64.2(2) . . ?
C12 Ir1 C13 38.7(2) . . ?
C2 Ir1 C14 157.5(2) . . ?
N1 Ir1 C14 106.9(2) . . ?
C15 Ir1 C14 37.5(2) . . ?
C16 Ir1 C14 63.8(2) . . ?
C12 Ir1 C14 63.5(2) . . ?
C13 Ir1 C14 36.5(2) . . ?
C2 Ir1 Cl1 87.50(15) . . ?
N1 Ir1 Cl1 86.66(12) . . ?
C15 Ir1 Cl1 151.89(16) . . ?
C16 Ir1 Cl1 143.52(18) . . ?
C12 Ir1 Cl1 105.49(16) . . ?
C13 Ir1 Cl1 92.74(16) . . ?
C14 Ir1 Cl1 114.44(16) . . ?
C2 C1 C3 121.0(5) . 3_656 ?
C1 C2 C3 116.1(5) . . ?
C1 C2 Ir1 128.9(4) . . ?
C3 C2 Ir1 115.0(4) . . ?
C2 C3 C1 122.9(5) . 3_656 ?
C2 C3 C4 114.0(5) . . ?
C1 C3 C4 123.1(5) 3_656 . ?
N1 C4 C3 117.1(5) . . ?
C10 C5 C6 119.2(5) . . ?
C10 C5 N1 121.5(5) . . ?
C6 C5 N1 119.3(5) . . ?
C4 N1 C5 119.8(5) . . ?
C4 N1 Ir1 115.8(4) . . ?
C5 N1 Ir1 124.4(4) . . ?
C7 C6 C5 120.3(6) . . ?
C6 C7 C8 120.0(5) . . ?
O1 C8 C7 115.4(5) . . ?
O1 C8 C9 124.2(6) . . ?
C7 C8 C9 120.4(5) . . ?
C10 C9 C8 118.9(6) . . ?
C5 C10 C9 121.3(5) . . ?
C8 O1 C11 118.8(5) . . ?
C16 C12 C13 107.2(5) . . ?
C16 C12 C17 127.0(6) . . ?
C13 C12 C17 125.5(5) . . ?
C16 C12 Ir1 70.3(3) . . ?
C13 C12 Ir1 73.5(3) . . ?
C17 C12 Ir1 126.2(4) . . ?
C14 C13 C12 108.5(5) . . ?
C14 C13 C18 127.0(6) . . ?
C12 C13 C18 124.5(6) . . ?
C14 C13 Ir1 72.6(3) . . ?
C12 C13 Ir1 67.7(3) . . ?
C18 C13 Ir1 126.5(4) . . ?
C13 C14 C15 107.8(5) . . ?
C13 C14 C19 126.1(6) . . ?
C15 C14 C19 126.0(6) . . ?
C13 C14 Ir1 71.0(3) . . ?
C15 C14 Ir1 67.1(3) . . ?
C19 C14 Ir1 130.0(4) . . ?
C14 C15 C16 109.7(5) . . ?
C14 C15 C20 124.3(6) . . ?
C16 C15 C20 125.6(5) . . ?
C14 C15 Ir1 75.4(3) . . ?
C16 C15 Ir1 70.7(3) . . ?
C20 C15 Ir1 126.1(4) . . ?
C15 C16 C12 106.6(5) . . ?
C15 C16 C21 127.6(6) . . ?
C12 C16 C21 125.6(6) . . ?
C15 C16 Ir1 70.4(3) . . ?
C12 C16 Ir1 70.7(3) . . ?
C21 C16 Ir1 127.5(4) . . ?
Cl3 C22 Cl2 109.0(5) . . ?

loop_
_geom_bond_atom_site_label_1
_geom_bond_atom_site_label_2
_geom_bond_distance
_geom_bond_site_symmetry_2
_geom_bond_publ_flag
Ir1 C2 2.040(5) . ?
Ir1 N1 2.085(5) . ?
Ir1 C15 2.149(6) . ?
Ir1 C16 2.153(6) . ?
Ir1 C12 2.158(6) . ?
Ir1 C13 2.236(5) . ?
Ir1 C14 2.257(6) . ?
Ir1 Cl1 2.3886(17) . ?
C1 C2 1.383(7) . ?
C1 C3 1.405(7) 3_656 ?
C2 C3 1.403(7) . ?
C3 C1 1.405(7) 3_656 ?
C3 C4 1.435(7) . ?
C4 N1 1.300(6) . ?
C5 C10 1.377(7) . ?
C5 C6 1.391(7) . ?
C5 N1 1.413(7) . ?
C6 C7 1.380(8) . ?
C7 C8 1.383(8) . ?
C8 O1 1.376(7) . ?
C8 C9 1.390(8) . ?
C9 C10 1.387(8) . ?
O1 C11 1.421(7) . ?
C12 C16 1.438(8) . ?
C12 C13 1.460(8) . ?
C12 C17 1.491(8) . ?
C13 C14 1.406(8) . ?
C13 C18 1.507(8) . ?
C14 C15 1.420(8) . ?
C14 C19 1.512(8) . ?
C15 C16 1.432(8) . ?
C15 C20 1.509(9) . ?
C16 C21 1.473(8) . ?
C22 Cl3 1.736(8) . ?
C22 Cl2 1.736(8) . ?
